data_4510563
loop_
_publ_author_name
'Bernert, Thomas'
'Winkler, Bj\"orn'
'Krysiak, Yasar'
'Fink, Lothar'
'Berger, Matthias'
'Alig, Edith'
'Bayarjargal, Lkhamsuren'
'Milman, Victor'
'Ehm, Lars'
'Stephens, Peter W.'
'Auner, Norbert'
'Lerner, Hans-Wolfram'

_publ_section_title
;
 Determination of the Crystal Structure of Hexaphenyldisilane from Powder
 Diffraction Data and Its Thermodynamic Properties
;
_journal_issue 6
_journal_name_full 'Crystal Growth &amp; Design'
_journal_page_first 2937
_journal_paper_doi 10.1021/cg5002286
_journal_volume 14
_journal_year 2014
_chemical_formula_iupac 'C36 H30 Si2'
_chemical_formula_moiety 'C36 H30 Si2'
_chemical_formula_structural 'C36 H30 Si2'
_chemical_formula_sum 'C36 H30 Si2'
_chemical_formula_weight 518.78
_chemical_name_common Hexaphenyldisilane
_chemical_name_systematic
; 
Hexaphenyldisilane
;
_space_group_IT_number 19
_symmetry_cell_setting orthorhombic
_symmetry_space_group_name_Hall 'P 2ac 2ab'
_symmetry_space_group_name_H-M 'P 21 21 21'
_audit_update_record
;
2013-10-11 # Formatted by publCIF
;
_cell_angle_alpha 90
_cell_angle_beta 90
_cell_angle_gamma 90
_cell_formula_units_Z 4
_cell_length_a 20.2889(8)
_cell_length_b 16.9602(7)
_cell_length_c 8.5506(4)
_cell_measurement_temperature 298
_cell_volume 2942.3(2)
_diffrn_ambient_temperature 298
_diffrn_measurement_device_type 'National Synchrotron Light Source at Brookhaven National Laboratory beamline X16C'
_diffrn_radiation_monochromator 'doublemonochromator, Si(111)'
_diffrn_radiation_source synchrotron
_diffrn_radiation_type synchrotron
_diffrn_radiation_wavelength 0.70000(3)
_exptl_absorpt_coefficient_mu 0.136
_exptl_crystal_colour colorless
_exptl_crystal_density_diffrn 1.171
_exptl_crystal_F_000 1096
_pd_meas_2theta_range_max 100
_pd_meas_2theta_range_min 2
_pd_meas_number_of_points 6001
_pd_meas_scan_method step
_pd_proc_2theta_range_inc 0.005
_pd_proc_2theta_range_max 32
_pd_proc_2theta_range_min 6
_pd_proc_info_excluded_regions none
_pd_proc_ls_background_function 'Chebychev polynomial'
_pd_proc_ls_pref_orient_corr none
_pd_proc_ls_profile_function
;
modified Thompson-Cox-Hastings pseudo-Voigt #(Young,1993)
;
_pd_proc_ls_prof_R_factor 4.595
_pd_proc_ls_prof_wR_expected 2.679
_pd_proc_ls_prof_wR_factor 5.981
_pd_spec_mounting
;
Specimen was sealed in a 1 mm diameter Kapton capillary 
;
_pd_spec_mount_mode transmission
_pd_spec_shape cylinder
_pd_spec_size_axial 12
_pd_spec_size_equat 1
_pd_spec_size_thick 0.5
_refine_ls_extinction_method none
_refine_ls_goodness_of_fit_all 2.233
_refine_ls_hydrogen_treatment mixed
_refine_ls_matrix_type fullcycle
_refine_ls_number_constraints 1
_refine_ls_number_parameters 246
_refine_ls_number_restraints 199
_refine_ls_R_I_factor 1.505
_refine_ls_weighting_details w=1/\s(Y~obs~)^2^
_refine_ls_weighting_scheme sigma
_cod_data_source_file cg5002286_si_001.cif
_cod_data_source_block Si2Ph6
_cod_depositor_comments
;
 Removing the '_space_group' data item since it was not found in the core CIF
 dictionary and the same information was already provided in the official
 space group data items. No information was lost by removing this data item.

 Antanas Vaitkus,
 2017-03-06

 Adding full bibliography for 4510563.cif.
;
_cod_original_cell_volume 2942.3(3)
_cod_database_code 4510563

loop_
_symmetry_equiv_pos_as_xyz
'-x, y+1/2, -z+1/2'
'-x+1/2, -y, z+1/2'
'x, y, z'
'x+1/2, -y+1/2, -z'

loop_
_atom_site_label
_atom_site_type_symbol
_atom_site_symmetry_multiplicity
_atom_site_fract_x
_atom_site_fract_y
_atom_site_fract_z
_atom_site_occupancy
_atom_site_B_iso_or_equiv
Si1 Si 4 0.37620(35) 0.25335(58) 0.91188(76) 1 6.67(15)
C2 C 4 0.46774(70) 0.25377(74) 0.9730(12) 1 4.98(11)
C3 C 4 0.33459(70) 0.34409(81) 0.9854(12) 1 4.98(11)
C4 C 4 0.33321(65) 0.15898(86) 0.9868(12) 1 4.98(11)
Si5 Si 4 0.37324(34) 0.25407(57) 0.62408(71) 1 6.67(15)
C6 C 4 0.48091(67) 0.19550(74) 1.0831(12) 1 4.98(11)
C7 C 4 0.51631(65) 0.30400(64) 0.9091(14) 1 4.98(11)
C8 C 4 0.27211(65) 0.35736(76) 0.9329(11) 1 4.98(11)
C9 C 4 0.36869(67) 0.39448(74) 1.0815(12) 1 4.98(11)
C10 C 4 0.35361(52) 0.08671(80) 0.9358(11) 1 4.98(11)
C11 C 4 0.27965(60) 0.16654(78) 1.0844(12) 1 4.98(11)
C12 C 4 0.41532(66) 0.15699(81) 0.5559(12) 1 4.98(11)
C13 C 4 0.42064(56) 0.34180(84) 0.5475(13) 1 4.98(11)
C14 C 4 0.28369(69) 0.25901(74) 0.5426(12) 1 4.98(11)
C15 C 4 0.54582(65) 0.18619(76) 1.1320(11) 1 4.98(11)
H16 H 4 0.4439(22) 0.1616(28) 1.1276(53) 1 5.98(13)
C17 C 4 0.58058(68) 0.29212(77) 0.9612(13) 1 4.98(11)
H18 H 4 0.5057(20) 0.3472(28) 0.8355(60) 1 5.98(13)
C19 C 4 0.24015(67) 0.42429(79) 0.9790(13) 1 4.98(11)
H20 H 4 0.2495(21) 0.3159(29) 0.8671(56) 1 5.98(13)
C21 C 4 0.33905(65) 0.46282(77) 1.1289(12) 1 4.98(11)
H22 H 4 0.4117(26) 0.3826(28) 1.1139(57) 1 5.98(13)
C23 C 4 0.31936(61) 0.01743(80) 0.9845(13) 1 4.98(11)
H24 H 4 0.3924(25) 0.0810(28) 0.8742(56) 1 5.98(13)
C25 C 4 0.24466(65) 0.10246(78) 1.1335(11) 1 4.98(11)
H26 H 4 0.2655(21) 0.2174(31) 1.1179(50) 1 5.98(13)
C27 C 4 0.47739(65) 0.13587(77) 0.6074(11) 1 4.98(11)
C28 C 4 0.37921(69) 0.10924(75) 0.4611(11) 1 4.98(11)
C29 C 4 0.40395(49) 0.41474(78) 0.6084(11) 1 4.98(11)
C30 C 4 0.47220(62) 0.33513(80) 0.4449(12) 1 4.98(11)
C31 C 4 0.25910(64) 0.31409(64) 0.4304(12) 1 4.98(11)
C32 C 4 0.24412(64) 0.20376(72) 0.6142(11) 1 4.98(11)
C33 C 4 0.59386(66) 0.23470(72) 1.0677(13) 1 4.98(11)
H34 H 4 0.5573(24) 0.1458(24) 1.2116(56) 1 5.98(13)
H35 H 4 0.6143(25) 0.3241(27) 0.9208(48) 1 5.98(13)
C36 C 4 0.27346(66) 0.47640(69) 1.0722(13) 1 4.98(11)
H37 H 4 0.1912(27) 0.4345(32) 0.9449(53) 1 5.98(13)
H38 H 4 0.3646(26) 0.5001(27) 1.1969(52) 1 5.98(13)
C39 C 4 0.26407(57) 0.02889(78) 1.0819(13) 1 4.98(11)
H40 H 4 0.3359(27) -0.0372(30) 0.9475(51) 1 5.98(13)
H41 H 4 0.2069(22) 0.1100(27) 1.2068(55) 1 5.98(13)
C42 C 4 0.50348(66) 0.06682(78) 0.5599(13) 1 4.98(11)
H43 H 4 0.5035(21) 0.1693(28) 0.6749(57) 1 5.98(13)
C44 C 4 0.40512(66) 0.03994(76) 0.4149(13) 1 4.98(11)
H45 H 4 0.3336(26) 0.1243(28) 0.4253(55) 1 5.98(13)
C46 C 4 0.43781(60) 0.48228(79) 0.5683(14) 1 4.98(11)
H47 H 4 0.3683(26) 0.4204(27) 0.6754(55) 1 5.98(13)
C48 C 4 0.50527(63) 0.40203(78) 0.4080(14) 1 4.98(11)
H49 H 4 0.4858(20) 0.2851(33) 0.3983(56) 1 5.98(13)
C50 C 4 0.19176(65) 0.30654(66) 0.3963(14) 1 4.98(11)
H51 H 4 0.2871(22) 0.3542(25) 0.3792(56) 1 5.98(13)
C52 C 4 0.17870(67) 0.19665(76) 0.5807(12) 1 4.98(11)
H53 H 4 0.2637(22) 0.1672(27) 0.6881(52) 1 5.98(13)
H54 H 4 0.6395(25) 0.2256(33) 1.1037(47) 1 5.98(13)
H55 H 4 0.2508(24) 0.5223(30) 1.0967(65) 1 5.98(13)
H56 H 4 0.2399(23) -0.0175(28) 1.1147(62) 1 5.98(13)
C57 C 4 0.46630(66) 0.01838(71) 0.4644(13) 1 4.98(11)
H58 H 4 0.5488(24) 0.0528(30) 0.5939(52) 1 5.98(13)
H59 H 4 0.3792(26) 0.0038(28) 0.3418(53) 1 5.98(13)
C60 C 4 0.48907(57) 0.47365(81) 0.4672(13) 1 4.98(11)
H61 H 4 0.4232(25) 0.5360(28) 0.6130(57) 1 5.98(13)
H62 H 4 0.5420(25) 0.3962(27) 0.3347(54) 1 5.98(13)
C63 C 4 0.15515(68) 0.24693(75) 0.4743(12) 1 4.98(11)
H64 H 4 0.1705(23) 0.3402(25) 0.3221(51) 1 5.98(13)
H65 H 4 0.1496(25) 0.1557(26) 0.6327(53) 1 5.98(13)
H66 H 4 0.4817(28) -0.0324(33) 0.4284(53) 1 5.98(13)
H67 H 4 0.5129(26) 0.5218(33) 0.4387(49) 1 5.98(13)
H68 H 4 0.1090(25) 0.2363(40) 0.4516(44) 1 5.98(13)

loop_
_atom_type_symbol
_atom_type_description
_atom_type_scat_source
C C 'International Tables Vol C Table 6.1.1.4'
Si Si 'International Tables Vol C Table 6.1.1.4'
H H 'International Tables Vol C Table 6.1.1.4'

loop_
_geom_angle_atom_site_label_1
_geom_angle_atom_site_label_2
_geom_angle_atom_site_label_3
_geom_angle
C2 Si1 C3 110.0(7)
C2 Si1 C4 110.4(6)
C2 Si1 Si5 107.1(5)
C3 Si1 C4 111.6(7)
C3 Si1 Si5 108.8(6)
C4 Si1 Si5 108.9(5)
Si1 C2 C6 111.4(9)
Si1 C2 C7 124.7(9)
C6 C2 C7 124(1)
Si1 C3 C8 117(1)
Si1 C3 C9 119(1)
C8 C3 C9 124(1)
Si1 C4 C10 120.1(9)
Si1 C4 C11 119(1)
C10 C4 C11 121(1)
Si1 Si5 C12 106.6(5)
Si1 Si5 C13 109.8(5)
Si1 Si5 C14 112.4(5)
C12 Si5 C13 109.9(6)
C12 Si5 C14 109.8(6)
C13 Si5 C14 108.5(6)
C2 C6 C15 118(1)
C2 C6 H16 121(3)
C15 C6 H16 121(3)
C2 C7 C17 116(1)
C2 C7 H18 123(3)
C17 C7 H18 121(3)
C3 C8 C19 119(1)
C3 C8 H20 119(3)
C19 C8 H20 122(3)
C3 C9 C21 119(1)
C3 C9 H22 121(3)
C21 C9 H22 120(3)
C4 C10 C23 120(1)
C4 C10 H24 121(3)
C23 C10 H24 119(3)
C4 C11 C25 122(1)
C4 C11 H26 120(3)
C25 C11 H26 118(3)
Si5 C12 C27 121.6(9)
Si5 C12 C28 116.5(9)
C27 C12 C28 122(1)
Si5 C13 C29 116.7(9)
Si5 C13 C30 123(1)
C29 C13 C30 120(1)
Si5 C14 C31 126.4(9)
Si5 C14 C32 110.8(9)
C31 C14 C32 123(1)
C6 C15 C33 119(1)
C6 C15 H34 120(3)
C33 C15 H34 121(3)
C7 C17 C33 120(1)
C7 C17 H35 119(3)
C33 C17 H35 121(3)
C8 C19 C36 118(1)
C8 C19 H37 120(3)
C36 C19 H37 122(3)
C9 C21 C36 116(1)
C9 C21 H38 119(3)
C36 C21 H38 125(3)
C10 C23 C39 116(1)
C10 C23 H40 119(3)
C39 C23 H40 124(3)
C11 C25 C39 118(1)
C11 C25 H41 119(3)
C39 C25 H41 122(3)
C12 C27 C42 119(1)
C12 C27 H43 123(3)
C42 C27 H43 118(3)
C12 C28 C44 119(1)
C12 C28 H45 122(3)
C44 C28 H45 119(3)
C13 C29 C46 122(1)
C13 C29 H47 121(3)
C46 C29 H47 117(3)
C13 C30 C48 117(1)
C13 C30 H49 123(3)
C48 C30 H49 119(3)
C14 C31 C50 115(1)
C14 C31 H51 123(3)
C50 C31 H51 122(3)
C14 C32 C52 122(1)
C14 C32 H53 119(3)
C52 C32 H53 119(3)
C15 C33 C17 123(1)
C15 C33 H54 116(3)
C17 C33 H54 120(3)
C19 C36 C21 123(1)
C19 C36 H55 115(3)
C21 C36 H55 121(3)
C23 C39 C25 123(1)
C23 C39 H56 117(3)
C25 C39 H56 120(3)
C27 C42 C57 119(1)
C27 C42 H58 119(3)
C57 C42 H58 122(3)
C28 C44 C57 120(1)
C28 C44 H59 120(3)
C57 C44 H59 120(3)
C29 C46 C60 117(1)
C29 C46 H61 120(3)
C60 C46 H61 123(3)
C30 C48 C60 123(1)
C30 C48 H62 116(3)
C60 C48 H62 121(3)
C31 C50 C63 118(1)
C31 C50 H64 122(3)
C63 C50 H64 120(3)
C32 C52 C63 116(1)
C32 C52 H65 122(3)
C63 C52 H65 122(3)
C42 C57 C44 121(1)
C42 C57 H66 123(3)
C44 C57 H66 116(3)
C46 C60 C48 121(1)
C46 C60 H67 116(3)
C48 C60 H67 122(3)
C50 C63 C52 126(1)
C50 C63 H68 123(3)
C52 C63 H68 111(3)

loop_
_geom_bond_atom_site_label_1
_geom_bond_atom_site_label_2
_geom_bond_distance
_geom_bond_publ_flag
Si1 C2 1.93(2) ?
Si1 C3 1.86(2) ?
Si1 C4 1.93(2) ?
Si1 Si5 2.462(9) y
C2 C6 1.39(2) ?
C2 C7 1.41(2) ?
C3 C8 1.36(2) ?
C3 C9 1.37(2) ?
C4 C10 1.37(2) ?
C4 C11 1.38(2) ?
Si5 C12 1.94(2) ?
Si5 C13 1.89(2) ?
Si5 C14 1.95(2) ?
C6 C15 1.39(2) ?
C6 H16 1.02(5) ?
C7 C17 1.39(2) ?
C7 H18 0.99(5) ?
C8 C19 1.37(2) ?
C8 H20 1.01(5) ?
C9 C21 1.37(2) ?
C9 H22 0.94(5) ?
C10 C23 1.43(2) ?
C10 H24 0.95(5) ?
C11 C25 1.36(2) ?
C11 H26 0.95(5) ?
C12 C27 1.38(2) ?
C12 C28 1.36(2) ?
C13 C29 1.38(2) ?
C13 C30 1.37(2) ?
C14 C31 1.43(2) ?
C14 C32 1.38(2) ?
C15 C33 1.39(2) ?
C15 H34 0.99(5) ?
C17 C33 1.36(2) ?
C17 H35 0.94(5) ?
C19 C36 1.37(2) ?
C19 H37 1.05(6) ?
C21 C36 1.43(2) ?
C21 H38 1.00(5) ?
C23 C39 1.41(2) ?
C23 H40 1.03(5) ?
C25 C39 1.38(2) ?
C25 H41 1.00(5) ?
C27 C42 1.35(2) ?
C27 H43 0.97(5) ?
C28 C44 1.35(2) ?
C28 H45 1.01(5) ?
C29 C46 1.38(2) ?
C29 H47 0.93(5) ?
C30 C48 1.36(2) ?
C30 H49 0.98(6) ?
C31 C50 1.40(2) ?
C31 H51 0.99(5) ?
C32 C52 1.36(2) ?
C32 H53 0.97(5) ?
C33 H54 0.99(5) ?
C36 H55 0.93(5) ?
C39 H56 0.97(5) ?
C42 C57 1.38(2) ?
C42 H58 0.99(5) ?
C44 C57 1.36(2) ?
C44 H59 1.02(5) ?
C46 C60 1.36(2) ?
C46 H61 1.03(5) ?
C48 C60 1.36(2) ?
C48 H62 0.98(5) ?
C50 C63 1.42(2) ?
C50 H64 0.96(5) ?
C52 C63 1.34(2) ?
C52 H65 1.01(5) ?
C57 H66 0.97(6) ?
C60 H67 0.98(6) ?
C63 H68 0.97(5) ?

loop_
_geom_torsion_atom_site_label_1
_geom_torsion_atom_site_label_2
_geom_torsion_atom_site_label_3
_geom_torsion_atom_site_label_4
_geom_torsion
_geom_torsion_publ_flag
C3 Si1 C2 C6 111(1) ?
C3 Si1 C2 C7 -71(1) ?
C4 Si1 C2 C6 -12(1) ?
C4 Si1 C2 C7 165(1) ?
Si5 Si1 C2 C6 -130.5(9) ?
Si5 Si1 C2 C7 47(1) ?
C2 Si1 C3 C8 171(1) ?
C2 Si1 C3 C9 -6(1) ?
C4 Si1 C3 C8 -66(1) ?
C4 Si1 C3 C9 117(1) ?
Si5 Si1 C3 C8 54(1) ?
Si5 Si1 C3 C9 -123(1) ?
C2 Si1 C4 C10 -62(1) ?
C2 Si1 C4 C11 121(1) ?
C3 Si1 C4 C10 175(1) ?
C3 Si1 C4 C11 -1(1) ?
Si5 Si1 C4 C10 55(1) ?
Si5 Si1 C4 C11 -121(1) ?
C2 Si1 Si5 C12 62.6(7) y
C2 Si1 Si5 C13 -56.3(7) ?
C2 Si1 Si5 C14 -177.1(6) y
C3 Si1 Si5 C12 -178.6(7) y
C3 Si1 Si5 C13 62.5(8) y
C3 Si1 Si5 C14 -58.3(8) ?
C4 Si1 Si5 C12 -56.8(7) ?
C4 Si1 Si5 C13 -175.7(7) y
C4 Si1 Si5 C14 63.5(7) y
C6 Si1 Si5 C31 178.9(5) y
C8 Si1 Si5 C27 -176.4(5) y
C30 Si1 Si5 C11 177.4(5) y
Si1 C2 C6 C15 176.7(9) ?
Si1 C2 C6 H16 -4(3) ?
C7 C2 C6 C15 -0(2) ?
C7 C2 C6 H16 179(3) ?
Si1 C2 C7 C17 -176(1) ?
Si1 C2 C7 H18 7(4) ?
C6 C2 C7 C17 1(2) ?
C6 C2 C7 H18 -176(3) ?
Si1 C3 C8 C19 -178(1) ?
Si1 C3 C8 H20 6(3) ?
C9 C3 C8 C19 -1(2) ?
C9 C3 C8 H20 -177(3) ?
Si1 C3 C9 C21 177(1) ?
Si1 C3 C9 H22 -3(4) ?
C8 C3 C9 C21 -0(2) ?
C8 C3 C9 H22 -180(4) ?
Si1 C4 C10 C23 -176.5(9) ?
Si1 C4 C10 H24 8(4) ?
C11 C4 C10 C23 -0(2) ?
C11 C4 C10 H24 -176(4) ?
Si1 C4 C11 C25 176(1) ?
Si1 C4 C11 H26 -3(4) ?
C10 C4 C11 C25 -0(2) ?
C10 C4 C11 H26 -179(3) ?
Si1 Si5 C12 C27 -53(1) ?
Si1 Si5 C12 C28 124(1) ?
C13 Si5 C12 C27 66(1) ?
C13 Si5 C12 C28 -117(1) ?
C14 Si5 C12 C27 -175(1) ?
C14 Si5 C12 C28 2(1) ?
Si1 Si5 C13 C29 -52(1) ?
Si1 Si5 C13 C30 124(1) ?
C12 Si5 C13 C29 -168.9(9) ?
C12 Si5 C13 C30 7(1) ?
C14 Si5 C13 C29 71(1) ?
C14 Si5 C13 C30 -113(1) ?
Si1 Si5 C14 C31 128(1) ?
Si1 Si5 C14 C32 -49(1) ?
C12 Si5 C14 C31 -114(1) ?
C12 Si5 C14 C32 70(1) ?
C13 Si5 C14 C31 6(1) ?
C13 Si5 C14 C32 -170.4(9) ?
C2 C6 C15 C33 -1(2) ?
C2 C6 C15 H34 179(3) ?
H16 C6 C15 C33 -179(3) ?
H16 C6 C15 H34 0(5) ?
C2 C7 C17 C33 0(2) ?
C2 C7 C17 H35 180(3) ?
H18 C7 C17 C33 177(3) ?
H18 C7 C17 H35 -3(5) ?
C3 C8 C19 C36 2(2) ?
C3 C8 C19 H37 -177(3) ?
H20 C8 C19 C36 178(3) ?
H20 C8 C19 H37 -1(5) ?
C3 C9 C21 C36 -0(2) ?
C3 C9 C21 H38 -178(3) ?
H22 C9 C21 C36 179(4) ?
H22 C9 C21 H38 1(5) ?
C4 C10 C23 C39 2(2) ?
C4 C10 C23 H40 -178(3) ?
H24 C10 C23 C39 177(4) ?
H24 C10 C23 H40 -3(5) ?
C4 C11 C25 C39 -0(2) ?
C4 C11 C25 H41 178(3) ?
H26 C11 C25 C39 178(3) ?
H26 C11 C25 H41 -3(5) ?
Si5 C12 C27 C42 178(1) ?
Si5 C12 C27 H43 -3(4) ?
C28 C12 C27 C42 1(2) ?
C28 C12 C27 H43 -180(3) ?
Si5 C12 C28 C44 -178(1) ?
Si5 C12 C28 H45 2(4) ?
C27 C12 C28 C44 -1(2) ?
C27 C12 C28 H45 179(3) ?
Si5 C13 C29 C46 176(1) ?
Si5 C13 C29 H47 -6(4) ?
C30 C13 C29 C46 0(2) ?
C30 C13 C29 H47 178(4) ?
Si5 C13 C30 C48 -175(1) ?
Si5 C13 C30 H49 5(4) ?
C29 C13 C30 C48 0(2) ?
C29 C13 C30 H49 -180(4) ?
Si5 C14 C31 C50 -177.6(9) ?
Si5 C14 C31 H51 3(4) ?
C32 C14 C31 C50 -1(2) ?
C32 C14 C31 H51 179(3) ?
Si5 C14 C32 C52 178(1) ?
Si5 C14 C32 H53 -4(3) ?
C31 C14 C32 C52 1(2) ?
C31 C14 C32 H53 179(3) ?
C6 C15 C33 C17 1(2) ?
C6 C15 C33 H54 -179(3) ?
H34 C15 C33 C17 -178(3) ?
H34 C15 C33 H54 1(5) ?
C7 C17 C33 C15 -1(2) ?
C7 C17 C33 H54 179(3) ?
H35 C17 C33 C15 180(3) ?
H35 C17 C33 H54 -0(5) ?
C8 C19 C36 C21 -3(2) ?
C8 C19 C36 H55 177(4) ?
H37 C19 C36 C21 176(3) ?
H37 C19 C36 H55 -4(5) ?
C9 C21 C36 C19 2(2) ?
C9 C21 C36 H55 -178(4) ?
H38 C21 C36 C19 180(4) ?
H38 C21 C36 H55 0(5) ?
C10 C23 C39 C25 -2(2) ?
C10 C23 C39 H56 179(3) ?
H40 C23 C39 C25 178(4) ?
H40 C23 C39 H56 -1(5) ?
C11 C25 C39 C23 2(2) ?
C11 C25 C39 H56 -180(4) ?
H41 C25 C39 C23 -177(3) ?
H41 C25 C39 H56 2(5) ?
C12 C27 C42 C57 -2(2) ?
C12 C27 C42 H58 178(3) ?
H43 C27 C42 C57 179(3) ?
H43 C27 C42 H58 -1(5) ?
C12 C28 C44 C57 1(2) ?
C12 C28 C44 H59 -179(3) ?
H45 C28 C44 C57 -179(3) ?
H45 C28 C44 H59 2(5) ?
C13 C29 C46 C60 -1(2) ?
C13 C29 C46 H61 178(3) ?
H47 C29 C46 C60 -179(4) ?
H47 C29 C46 H61 0(5) ?
C13 C30 C48 C60 -0(2) ?
C13 C30 C48 H62 180(3) ?
H49 C30 C48 C60 180(3) ?
H49 C30 C48 H62 -0(5) ?
C14 C31 C50 C63 0(2) ?
C14 C31 C50 H64 -179(3) ?
H51 C31 C50 C63 180(3) ?
H51 C31 C50 H64 -0(5) ?
C14 C32 C52 C63 -0(2) ?
C14 C32 C52 H65 179(3) ?
H53 C32 C52 C63 -178(3) ?
H53 C32 C52 H65 2(5) ?
C27 C42 C57 C44 2(2) ?
C27 C42 C57 H66 -178(4) ?
H58 C42 C57 C44 -178(3) ?
H58 C42 C57 H66 2(5) ?
C28 C44 C57 C42 -1(2) ?
C28 C44 C57 H66 179(4) ?
H59 C44 C57 C42 178(3) ?
H59 C44 C57 H66 -2(5) ?
C29 C46 C60 C48 1(2) ?
C29 C46 C60 H67 180(3) ?
H61 C46 C60 C48 -178(3) ?
H61 C46 C60 H67 1(5) ?
C30 C48 C60 C46 -0(2) ?
C30 C48 C60 H67 -179(4) ?
H62 C48 C60 C46 180(3) ?
H62 C48 C60 H67 1(5) ?
C31 C50 C63 C52 1(2) ?
C31 C50 C63 H68 -176(4) ?
H64 C50 C63 C52 -180(3) ?
H64 C50 C63 H68 4(5) ?
C32 C52 C63 C50 -1(2) ?
C32 C52 C63 H68 176(3) ?
H65 C52 C63 C50 179(3) ?
H65 C52 C63 H68 -3(5) ?
C6 C2 C14 C31 173.6(13) y
C8 C3 C12 C27 -175.7(11) y
C11 C4 C13 C30 -177.5(14) y
